data_4132173
loop_
_publ_author_name
'Liu, Mingyu'
'Yang, Pusu'
'Karunananda, Malkanthi K.'
'Wang, Yanyan'
'Liu, Peng'
'Engle, Keary M.'

_publ_section_title
;
 C(alkenyl)-H Activation via Six-Membered Palladacycles: Catalytic
 1,3-Diene Synthesis.
;
_journal_issue 17
_journal_name_full 'Journal of the American Chemical Society'
_journal_page_first 5805
_journal_page_last 5813
_journal_paper_doi 10.1021/jacs.8b02124
_journal_volume 140
_journal_year 2018
_chemical_formula_moiety 'C20 H16 N2 O Pd, C H2 Cl'
_chemical_formula_sum 'C21 H18 Cl N2 O Pd'
_chemical_formula_weight 456.22
_space_group_crystal_system monoclinic
_space_group_IT_number 15
_space_group_name_Hall '-C 2yc'
_space_group_name_H-M_alt 'C 1 2/c 1'
_atom_sites_solution_hydrogens geom
_atom_sites_solution_primary dual
_audit_creation_date 2017-10-13
_audit_creation_method
;
Olex2 1.2-beta
(compiled 2017.08.10 svn.r3458 for OlexSys, GUI svn.r5381)
;
_cell_angle_alpha 90
_cell_angle_beta 112.3460(10)
_cell_angle_gamma 90
_cell_formula_units_Z 8
_cell_length_a 15.5251(4)
_cell_length_b 13.7858(4)
_cell_length_c 17.6487(5)
_cell_measurement_reflns_used 9827
_cell_measurement_temperature 100
_cell_measurement_theta_max 72.234
_cell_measurement_theta_min 4.446
_cell_volume 3493.62(17)
_computing_cell_refinement 'SAINT V8.38A (?, 2016)'
_computing_data_collection 'APEX3 v2016.1-0 (Bruker, 2016)'
_computing_data_reduction 'SAINT v8.37A (Bruker, 2016)'
_computing_molecular_graphics 'Olex2 (Dolomanov et al., 2009)'
_computing_publication_material 'Olex2 (Dolomanov et al., 2009)'
_computing_structure_refinement 'ShelXL (Sheldrick, 2015)'
_computing_structure_solution 'ShelXT (Sheldrick, 2015)'
_diffrn_ambient_temperature 100.15
_diffrn_detector 'Bruker Platinum135 CCD'
_diffrn_detector_area_resol_mean 7.9
_diffrn_detector_type 'CCD Area Detector'
_diffrn_measured_fraction_theta_full 0.993
_diffrn_measured_fraction_theta_max 0.985
_diffrn_measurement_device 'Fixed Chi Three-Circle Diffractometer'
_diffrn_measurement_device_type 'Bruker D8 Platinum135'
_diffrn_measurement_method '\f and \w scans'
_diffrn_radiation_monochromator 'Multilayer Mirrors'
_diffrn_radiation_probe x-ray
_diffrn_radiation_type CuK\a
_diffrn_radiation_wavelength 1.54178
_diffrn_reflns_av_R_equivalents 0.0451
_diffrn_reflns_av_unetI/netI 0.0309
_diffrn_reflns_Laue_measured_fraction_full 0.993
_diffrn_reflns_Laue_measured_fraction_max 0.985
_diffrn_reflns_limit_h_max 19
_diffrn_reflns_limit_h_min -19
_diffrn_reflns_limit_k_max 16
_diffrn_reflns_limit_k_min -16
_diffrn_reflns_limit_l_max 21
_diffrn_reflns_limit_l_min -21
_diffrn_reflns_number 20118
_diffrn_reflns_point_group_measured_fraction_full 0.993
_diffrn_reflns_point_group_measured_fraction_max 0.985
_diffrn_reflns_theta_full 67.679
_diffrn_reflns_theta_max 72.521
_diffrn_reflns_theta_min 4.446
_diffrn_source 'Micro Focus Rotating Anode'
_diffrn_source_type 'Bruker FR-591'
_diffrn_standards_number 0
_exptl_absorpt_coefficient_mu 10.073
_exptl_absorpt_correction_T_max 0.5230
_exptl_absorpt_correction_T_min 0.3344
_exptl_absorpt_correction_type multi-scan
_exptl_absorpt_process_details
'SADABS-2016/2 (Bruker,2016/2) was used for absorption correction. wR2(int) was 0.0951 before and 0.0597 after correction. The Ratio of minimum to maximum transmission is 0.6394. The \l/2 correction factor is Not present.'
_exptl_crystal_colour yellow
_exptl_crystal_colour_primary yellow
_exptl_crystal_density_diffrn 1.735
_exptl_crystal_description block
_exptl_crystal_F_000 1832
_exptl_crystal_size_max 0.14
_exptl_crystal_size_mid 0.14
_exptl_crystal_size_min 0.08
_refine_diff_density_max 1.470
_refine_diff_density_min -2.396
_refine_diff_density_rms 0.130
_refine_ls_extinction_method none
_refine_ls_goodness_of_fit_ref 1.047
_refine_ls_hydrogen_treatment constr
_refine_ls_matrix_type full
_refine_ls_number_parameters 235
_refine_ls_number_reflns 3409
_refine_ls_number_restraints 0
_refine_ls_restrained_S_all 1.047
_refine_ls_R_factor_all 0.0462
_refine_ls_R_factor_gt 0.0411
_refine_ls_shift/su_max 0.001
_refine_ls_shift/su_mean 0.000
_refine_ls_structure_factor_coef Fsqd
_refine_ls_weighting_details 'w=1/[\s^2^(Fo^2^)+(0.0501P)^2^+37.3607P] where P=(Fo^2^+2Fc^2^)/3'
_refine_ls_weighting_scheme calc
_refine_ls_wR_factor_gt 0.1022
_refine_ls_wR_factor_ref 0.1067
_reflns_Friedel_coverage 0.000
_reflns_number_gt 3057
_reflns_number_total 3409
_reflns_threshold_expression 'I > 2\s(I)'
_cod_data_source_file ja8b02124_si_004.cif
_cod_data_source_block engle59_0m_a
_cod_depositor_comments
;
The following automatic conversions were performed:

data item '_diffrn_radiation_probe' value 'X-ray' was changed to
'x-ray' in accordance with the
/home/saulius/struct/COD-crude-data/automatic-downloads/DataCite-retrospective/ACS/depositions/lib/dictionaries/cif_core.dic
dictionary named 'cif_core.dic' version 2.4.2 last updated on
2011-04-26.

Automatic conversion script
Id: cif_fix_values 6909 2019-04-08 15:41:33Z antanas 
;
_cod_database_code 4132173
_shelx_shelxl_version_number 2016/6
_shelx_space_group_comment
;
The symmetry employed for this shelxl refinement is uniquely defined
by the following loop, which should always be used as a source of
symmetry information in preference to the above space-group names.
They are only intended as comments.
;
_shelx_estimated_absorpt_t_max 0.500
_shelx_estimated_absorpt_t_min 0.333
_olex2_refinement_description
;
1. Fixed Uiso
 At 1.2 times of:
  All C(H) groups, All C(H,H) groups
2.a Ternary CH refined with riding coordinates:
 C13(H13)
2.b Secondary CH2 refined with riding coordinates:
 C10(H10A,H10B), C11(H11A,H11B), C20(H20B,H20A)
2.c Aromatic/amide H refined with riding coordinates:
 C2(H2), C3(H3), C4(H4), C6(H6), C7(H7), C8(H8), C15(H15), C16(H16), C17(H17),
 C18(H18), C19(H19)
;
_olex2_submission_special_instructions 'No special instructions were received'

loop_
_space_group_symop_operation_xyz
'x, y, z'
'-x, y, -z+1/2'
'x+1/2, y+1/2, z'
'-x+1/2, y+1/2, -z+1/2'
'-x, -y, -z'
'x, -y, z-1/2'
'-x+1/2, -y+1/2, -z'
'x+1/2, -y+1/2, z-1/2'

loop_
_atom_site_label
_atom_site_type_symbol
_atom_site_fract_x
_atom_site_fract_y
_atom_site_fract_z
_atom_site_U_iso_or_equiv
_atom_site_adp_type
_atom_site_occupancy
_atom_site_site_symmetry_order
_atom_site_calc_flag
_atom_site_refinement_flags_posn
Pd1 Pd 0.40466(2) 0.39489(2) 0.64062(2) 0.01472(12) Uani 1 1 d .
O1 O 0.1561(2) 0.5084(3) 0.6503(2) 0.0332(8) Uani 1 1 d .
N1 N 0.2721(2) 0.4554(3) 0.6088(2) 0.0192(7) Uani 1 1 d .
N2 N 0.3445(2) 0.3486(3) 0.5200(2) 0.0177(7) Uani 1 1 d .
C00B C 0.2539(3) 0.3789(3) 0.4812(3) 0.0193(9) Uani 1 1 d .
C1 C 0.2128(3) 0.4350(3) 0.5276(3) 0.0192(8) Uani 1 1 d .
C2 C 0.1202(3) 0.4616(4) 0.4876(3) 0.0256(10) Uani 1 1 d .
H2 H 0.089978 0.496840 0.516693 0.031 Uiso 1 1 calc R
C3 C 0.0702(3) 0.4376(4) 0.4050(3) 0.0309(11) Uani 1 1 d .
H3 H 0.007307 0.458275 0.379435 0.037 Uiso 1 1 calc R
C4 C 0.1092(3) 0.3854(4) 0.3605(3) 0.0283(11) Uani 1 1 d .
H4 H 0.073999 0.370535 0.304632 0.034 Uiso 1 1 calc R
C5 C 0.2027(3) 0.3535(3) 0.3983(3) 0.0228(9) Uani 1 1 d .
C6 C 0.2463(3) 0.2936(3) 0.3583(3) 0.0232(9) Uani 1 1 d .
H6 H 0.213426 0.274946 0.302905 0.028 Uiso 1 1 calc R
C7 C 0.3355(3) 0.2627(3) 0.3991(3) 0.0223(9) Uani 1 1 d .
H7 H 0.364860 0.221589 0.372979 0.027 Uiso 1 1 calc R
C8 C 0.3833(3) 0.2927(3) 0.4805(3) 0.0204(9) Uani 1 1 d .
H8 H 0.445820 0.272131 0.508344 0.024 Uiso 1 1 calc R
C9 C 0.2388(3) 0.4934(3) 0.6633(3) 0.0222(9) Uani 1 1 d .
C10 C 0.3073(3) 0.5185(4) 0.7489(3) 0.0267(10) Uani 1 1 d .
H10A H 0.300292 0.468123 0.786093 0.032 Uiso 1 1 calc R
H10B H 0.285593 0.580199 0.764357 0.032 Uiso 1 1 calc R
C11 C 0.4123(3) 0.5300(3) 0.7697(3) 0.0215(9) Uani 1 1 d .
H11A H 0.421955 0.576525 0.730972 0.026 Uiso 1 1 calc R
H11B H 0.441940 0.557340 0.825571 0.026 Uiso 1 1 calc R
C12 C 0.4597(3) 0.4343(3) 0.7657(2) 0.0167(8) Uani 1 1 d .
C13 C 0.4571(3) 0.3476(3) 0.8133(3) 0.0166(8) Uani 1 1 d .
H13 H 0.449182 0.287104 0.780122 0.020 Uiso 1 1 calc R
C14 C 0.4139(3) 0.3381(3) 0.8747(3) 0.0179(8) Uani 1 1 d .
C15 C 0.4134(3) 0.4121(3) 0.9291(3) 0.0213(9) Uani 1 1 d .
H15 H 0.433695 0.475422 0.922661 0.026 Uiso 1 1 calc R
C16 C 0.3831(3) 0.3931(3) 0.9930(3) 0.0247(10) Uani 1 1 d .
H16 H 0.382841 0.443687 1.029494 0.030 Uiso 1 1 calc R
C17 C 0.3537(3) 0.3020(4) 1.0033(3) 0.0300(11) Uani 1 1 d .
H17 H 0.334124 0.289630 1.047200 0.036 Uiso 1 1 calc R
C18 C 0.3526(3) 0.2277(4) 0.9496(3) 0.0278(10) Uani 1 1 d .
H18 H 0.331517 0.164803 0.956458 0.033 Uiso 1 1 calc R
C19 C 0.3825(3) 0.2457(3) 0.8857(3) 0.0204(9) Uani 1 1 d .
H19 H 0.381516 0.194761 0.849090 0.024 Uiso 1 1 calc R
Cl1 Cl 0.1364(2) 0.3015(2) 0.79052(15) 0.1091(11) Uani 1 1 d .
C20 C 0.0343(9) 0.3563(15) 0.7311(9) 0.176(9) Uani 1 1 d .
H20B H 0.047279 0.424170 0.720382 0.212 Uiso 1 1 calc R
H20A H 0.007908 0.322361 0.677786 0.212 Uiso 1 1 calc R

loop_
_atom_site_aniso_label
_atom_site_aniso_U_11
_atom_site_aniso_U_22
_atom_site_aniso_U_33
_atom_site_aniso_U_23
_atom_site_aniso_U_13
_atom_site_aniso_U_12
Pd1 0.01345(17) 0.01636(18) 0.01421(17) 0.00055(11) 0.00511(12) 0.00136(11)
O1 0.0222(17) 0.048(2) 0.0324(18) 0.0031(17) 0.0134(14) 0.0098(15)
N1 0.0140(16) 0.0213(18) 0.0216(18) 0.0029(15) 0.0060(14) 0.0048(14)
N2 0.0171(17) 0.0210(18) 0.0146(16) 0.0029(14) 0.0055(14) -0.0016(14)
C00B 0.018(2) 0.018(2) 0.021(2) 0.0034(17) 0.0066(17) -0.0027(16)
C1 0.018(2) 0.018(2) 0.022(2) 0.0022(17) 0.0078(17) -0.0003(16)
C2 0.019(2) 0.023(2) 0.033(3) 0.0017(19) 0.0070(19) 0.0017(18)
C3 0.017(2) 0.031(3) 0.036(3) 0.005(2) 0.001(2) 0.0029(19)
C4 0.024(2) 0.030(3) 0.022(2) 0.0018(19) -0.0011(19) -0.0033(19)
C5 0.021(2) 0.023(2) 0.021(2) 0.0066(18) 0.0041(17) -0.0032(18)
C6 0.026(2) 0.025(2) 0.017(2) 0.0008(17) 0.0057(17) -0.0078(18)
C7 0.025(2) 0.024(2) 0.020(2) -0.0012(18) 0.0123(18) -0.0021(18)
C8 0.020(2) 0.024(2) 0.017(2) -0.0006(17) 0.0070(17) -0.0016(17)
C9 0.022(2) 0.022(2) 0.024(2) 0.0042(18) 0.0094(18) 0.0048(17)
C10 0.026(2) 0.032(3) 0.025(2) -0.002(2) 0.0122(19) 0.009(2)
C11 0.022(2) 0.020(2) 0.022(2) -0.0028(17) 0.0078(17) 0.0017(17)
C12 0.0131(19) 0.021(2) 0.0118(18) -0.0034(16) 0.0007(15) 0.0016(16)
C13 0.0113(17) 0.020(2) 0.0179(19) -0.0024(16) 0.0046(15) -0.0028(15)
C14 0.0134(18) 0.023(2) 0.0173(19) -0.0001(16) 0.0056(15) -0.0012(16)
C15 0.022(2) 0.020(2) 0.022(2) -0.0020(17) 0.0091(18) 0.0011(17)
C16 0.025(2) 0.027(2) 0.024(2) -0.0083(19) 0.0112(19) 0.0019(18)
C17 0.032(3) 0.038(3) 0.029(2) 0.002(2) 0.022(2) 0.001(2)
C18 0.029(2) 0.030(3) 0.029(2) 0.005(2) 0.016(2) -0.002(2)
C19 0.020(2) 0.022(2) 0.019(2) -0.0019(17) 0.0081(17) -0.0010(17)
Cl1 0.159(3) 0.123(2) 0.0640(13) 0.0396(14) 0.0633(16) 0.072(2)
C20 0.098(9) 0.35(3) 0.119(10) 0.101(14) 0.087(9) 0.082(13)

loop_
_atom_type_symbol
_atom_type_description
_atom_type_scat_dispersion_real
_atom_type_scat_dispersion_imag
_atom_type_scat_source
C C 0.0181 0.0091 'International Tables Vol C Tables 4.2.6.8 and 6.1.1.4'
H H 0.0000 0.0000 'International Tables Vol C Tables 4.2.6.8 and 6.1.1.4'
Cl Cl 0.3639 0.7018 'International Tables Vol C Tables 4.2.6.8 and 6.1.1.4'
N N 0.0311 0.0180 'International Tables Vol C Tables 4.2.6.8 and 6.1.1.4'
O O 0.0492 0.0322 'International Tables Vol C Tables 4.2.6.8 and 6.1.1.4'
Pd Pd 0.1215 3.9337 'International Tables Vol C Tables 4.2.6.8 and 6.1.1.4'

loop_
_geom_angle_atom_site_label_1
_geom_angle_atom_site_label_2
_geom_angle_atom_site_label_3
_geom_angle
_geom_angle_site_symmetry_1
_geom_angle_site_symmetry_3
N1 Pd1 C12 131.98(16) . 2_656
N1 Pd1 C12 98.28(15) . .
N2 Pd1 N1 80.44(14) . .
N2 Pd1 C12 175.70(15) . .
N2 Pd1 C12 141.07(15) . 2_656
N2 Pd1 C13 107.33(15) . 2_656
C12 Pd1 C12 42.1(2) . 2_656
C13 Pd1 N1 171.92(16) 2_656 .
C13 Pd1 C12 74.14(16) 2_656 .
C13 Pd1 C12 40.05(16) 2_656 2_656
C1 N1 Pd1 113.0(3) . .
C9 N1 Pd1 124.4(3) . .
C9 N1 C1 121.4(4) . .
C00B N2 Pd1 113.2(3) . .
C8 N2 Pd1 127.0(3) . .
C8 N2 C00B 119.8(4) . .
N2 C00B C1 118.1(4) . .
N2 C00B C5 120.3(4) . .
C5 C00B C1 121.6(4) . .
N1 C1 C00B 115.3(4) . .
C2 C1 N1 127.9(4) . .
C2 C1 C00B 116.8(4) . .
C1 C2 H2 119.3 . .
C1 C2 C3 121.4(5) . .
C3 C2 H2 119.3 . .
C2 C3 H3 119.0 . .
C4 C3 C2 122.0(4) . .
C4 C3 H3 119.0 . .
C3 C4 H4 120.3 . .
C3 C4 C5 119.4(4) . .
C5 C4 H4 120.3 . .
C4 C5 C00B 118.8(4) . .
C6 C5 C00B 118.2(4) . .
C6 C5 C4 123.0(4) . .
C5 C6 H6 120.0 . .
C7 C6 C5 120.0(4) . .
C7 C6 H6 120.0 . .
C6 C7 H7 120.5 . .
C6 C7 C8 118.9(4) . .
C8 C7 H7 120.5 . .
N2 C8 C7 122.7(4) . .
N2 C8 H8 118.7 . .
C7 C8 H8 118.7 . .
O1 C9 N1 125.7(4) . .
O1 C9 C10 115.6(4) . .
N1 C9 C10 118.7(4) . .
C9 C10 H10A 106.7 . .
C9 C10 H10B 106.7 . .
C9 C10 C11 122.6(4) . .
H10A C10 H10B 106.6 . .
C11 C10 H10A 106.7 . .
C11 C10 H10B 106.7 . .
C10 C11 H11A 109.0 . .
C10 C11 H11B 109.0 . .
H11A C11 H11B 107.8 . .
C12 C11 C10 112.7(4) . .
C12 C11 H11A 109.0 . .
C12 C11 H11B 109.0 . .
Pd1 C12 Pd1 127.89(19) . 2_656
C11 C12 Pd1 121.4(3) . 2_656
C11 C12 Pd1 105.1(3) . .
C11 C12 C12 119.1(2) . 2_656
C12 C12 Pd1 66.1(3) 2_656 2_656
C12 C12 Pd1 71.8(3) 2_656 .
C13 C12 Pd1 66.1(2) . 2_656
C13 C12 Pd1 107.5(3) . .
C13 C12 C11 123.9(4) . .
C13 C12 C12 114.0(3) . 2_656
Pd1 C13 H13 111.5 2_656 .
C12 C13 Pd1 73.8(2) . 2_656
C12 C13 H13 111.5 . .
C12 C13 C14 127.5(4) . .
C14 C13 Pd1 115.3(3) . 2_656
C14 C13 H13 111.5 . .
C15 C14 C13 124.0(4) . .
C15 C14 C19 118.2(4) . .
C19 C14 C13 117.3(4) . .
C14 C15 H15 119.8 . .
C16 C15 C14 120.4(4) . .
C16 C15 H15 119.8 . .
C15 C16 H16 119.8 . .
C17 C16 C15 120.5(4) . .
C17 C16 H16 119.8 . .
C16 C17 H17 119.9 . .
C16 C17 C18 120.3(4) . .
C18 C17 H17 119.9 . .
C17 C18 H18 120.1 . .
C17 C18 C19 119.8(5) . .
C19 C18 H18 120.1 . .
C14 C19 H19 119.6 . .
C18 C19 C14 120.8(4) . .
C18 C19 H19 119.6 . .
Cl1 C20 H20B 109.0 . .
Cl1 C20 H20A 109.0 . .
C20 C20 Cl1 112.9(12) 2_556 .
C20 C20 H20B 109.0 2_556 .
C20 C20 H20A 109.0 2_556 .
H20B C20 H20A 107.8 . .

loop_
_geom_bond_atom_site_label_1
_geom_bond_atom_site_label_2
_geom_bond_distance
_geom_bond_site_symmetry_2
Pd1 N1 2.090(3) .
Pd1 N2 2.073(4) .
Pd1 C12 2.113(4) .
Pd1 C12 2.195(4) 2_656
Pd1 C13 2.090(4) 2_656
O1 C9 1.232(6) .
N1 C1 1.406(6) .
N1 C9 1.359(6) .
N2 C00B 1.375(6) .
N2 C8 1.327(6) .
C00B C1 1.439(6) .
C00B C5 1.418(6) .
C1 C2 1.389(6) .
C2 H2 0.9500 .
C2 C3 1.406(7) .
C3 H3 0.9500 .
C3 C4 1.366(8) .
C4 H4 0.9500 .
C4 C5 1.418(7) .
C5 C6 1.415(7) .
C6 H6 0.9500 .
C6 C7 1.364(7) .
C7 H7 0.9500 .
C7 C8 1.405(6) .
C8 H8 0.9500 .
C9 C10 1.520(6) .
C10 H10A 0.9900 .
C10 H10B 0.9900 .
C10 C11 1.537(6) .
C11 H11A 0.9900 .
C11 H11B 0.9900 .
C11 C12 1.525(6) .
C12 C12 1.551(8) 2_656
C12 C13 1.471(6) .
C13 H13 1.0000 .
C13 C14 1.480(6) .
C14 C15 1.403(6) .
C14 C19 1.404(6) .
C15 H15 0.9500 .
C15 C16 1.402(6) .
C16 H16 0.9500 .
C16 C17 1.371(7) .
C17 H17 0.9500 .
C17 C18 1.391(7) .
C18 H18 0.9500 .
C18 C19 1.396(6) .
C19 H19 0.9500 .
Cl1 C20 1.709(13) .
C20 C20 1.454(18) 2_556
C20 H20B 0.9900 .
C20 H20A 0.9900 .
